data_4064693
loop_
_publ_author_name
'Singh, Vinay K.'
'Bustelo, Emilio'
'de los R\'ios, Isaac'
'Mac\'ias-Arce, Ignacio'
'Puerta, M. Carmen'
'Valerga, Pedro'
'Ortu\~no, Manuel \'Angel'
'Ujaque, Gregori'
'Lled\'os, Agust\'i'

_publ_section_title
;
 Internal Alkyne Isomerization to Vinylidene versus Stable \p-Alkyne:
 Theoretical and Experimental Study on the Divergence of Analogous Cp*Ru
 and TpRu Systems
;
_journal_issue 15
_journal_name_full Organometallics
_journal_page_first 4014
_journal_paper_doi 10.1021/om200273v
_journal_volume 30
_journal_year 2011
_chemical_formula_moiety 'C36 H44 N2 O P Ru, C24 H20 B'
_chemical_formula_sum 'C60 H64 B N2 O P Ru'
_chemical_formula_weight 971.98
_chemical_name_common
;
[(\h^5^-C~5~Me~5~)Ru{\h^2^-PhCCCOPh}{\k^2^ P,N-^i^Pr~2~PNH(C~5~H~4~N)}]
[BPh~4~]
;
_chemical_name_systematic
;
{(diisopropyl-phosphanyl)-(pyridin-2-yl)-amine-\k^2^-P,N}-(\h^5^-pentamethyl-
cyclopentadienyl)-(dihapto-1,3-diphenyl-propynone)-ruthenium (II)
tetraphenylborate
;
_space_group_IT_number 2
_symmetry_cell_setting triclinic
_symmetry_Int_Tables_number 2
_symmetry_space_group_name_Hall '-P 1'
_symmetry_space_group_name_H-M 'P -1'
_atom_sites_solution_hydrogens geom
_atom_sites_solution_primary direct
_atom_sites_solution_secondary difmap
_audit_creation_method SHELXL-97
_cell_angle_alpha 70.76(3)
_cell_angle_beta 84.98(3)
_cell_angle_gamma 89.92(3)
_cell_formula_units_Z 2
_cell_length_a 13.599(3)
_cell_length_b 13.869(3)
_cell_length_c 13.899(3)
_cell_measurement_reflns_used 8351
_cell_measurement_temperature 100(2)
_cell_measurement_theta_max 25.016
_cell_measurement_theta_min 2.263
_cell_volume 2464.5(10)
_computing_cell_refinement 'SAINT (Bruker, 2001)'
_computing_data_collection 'SMART (Bruker, 2001)'
_computing_data_reduction 'SAINT (Bruker, 2001)'
_computing_molecular_graphics 'ORTEP-3 vers. 1.08 (Farrugia, 2005)'
_computing_publication_material 'SHELXTL (Sheldrick, 2001)'
_computing_structure_refinement 'SHELXTL (Sheldrick, 2001)'
_computing_structure_solution 'SHELXTL (Sheldrick, 2001)'
_diffrn_ambient_temperature 100(2)
_diffrn_measured_fraction_theta_full 0.988
_diffrn_measured_fraction_theta_max 0.988
_diffrn_measurement_device_type 'Bruker SMART APEX CCD area detector'
_diffrn_measurement_method '1700 omega scan frames, 0.3 deg, 10 sec'
_diffrn_radiation_monochromator graphite
_diffrn_radiation_probe x-ray
_diffrn_radiation_type MoK\a
_diffrn_radiation_wavelength 0.71073
_diffrn_reflns_av_R_equivalents 0.0235
_diffrn_reflns_av_sigmaI/netI 0.0379
_diffrn_reflns_limit_h_max 13
_diffrn_reflns_limit_h_min -16
_diffrn_reflns_limit_k_max 16
_diffrn_reflns_limit_k_min -16
_diffrn_reflns_limit_l_max 16
_diffrn_reflns_limit_l_min -16
_diffrn_reflns_number 17485
_diffrn_reflns_theta_full 25.03
_diffrn_reflns_theta_max 25.03
_diffrn_reflns_theta_min 1.80
_diffrn_source 'fine-focus sealed tube'
_diffrn_source_type 'Bruker SMART APEX'
_diffrn_standards_decay_% -0.0009
_diffrn_standards_number 0
_exptl_absorpt_coefficient_mu 0.394
_exptl_absorpt_correction_T_max 1.000
_exptl_absorpt_correction_T_min 0.856
_exptl_absorpt_correction_type multi-scan
_exptl_absorpt_process_details '(SADABS; Sheldrick, 2004)'
_exptl_crystal_colour orange
_exptl_crystal_density_diffrn 1.310
_exptl_crystal_density_method 'not measured'
_exptl_crystal_description prism
_exptl_crystal_F_000 1020
_exptl_crystal_size_max 0.35
_exptl_crystal_size_mid 0.16
_exptl_crystal_size_min 0.13
_refine_diff_density_max 0.653
_refine_diff_density_min -0.450
_refine_diff_density_rms 0.062
_refine_ls_extinction_method none
_refine_ls_goodness_of_fit_ref 1.039
_refine_ls_hydrogen_treatment constr
_refine_ls_matrix_type full
_refine_ls_number_parameters 604
_refine_ls_number_reflns 8603
_refine_ls_number_restraints 0
_refine_ls_restrained_S_all 1.039
_refine_ls_R_factor_all 0.0404
_refine_ls_R_factor_gt 0.0381
_refine_ls_shift/su_max 0.002
_refine_ls_shift/su_mean 0.000
_refine_ls_structure_factor_coef Fsqd
_refine_ls_weighting_details 'calc w=1/[\s^2^(Fo^2^)+(0.0312P)^2^+3.1323P] where P=(Fo^2^+2Fc^2^)/3'
_refine_ls_weighting_scheme calc
_refine_ls_wR_factor_gt 0.0840
_refine_ls_wR_factor_ref 0.0854
_reflns_number_gt 8237
_reflns_number_total 8603
_reflns_threshold_expression >2sigma(I)
_cod_data_source_file om200273v_si_002.cif
_cod_data_source_block pv0727
_cod_depositor_comments
;
 Replacing the "\K" substring with the "\k" substring in the
 values of the _chemical_name_common and _chemical_name_systematic
 data items.

 Antanas Vaitkus,
 2017-03-29
;
_cod_original_cell_volume 2464.5(9)
_cod_database_code 4064693

loop_
_symmetry_equiv_pos_as_xyz
'x, y, z'
'-x, -y, -z'

loop_
_atom_site_label
_atom_site_type_symbol
_atom_site_fract_x
_atom_site_fract_y
_atom_site_fract_z
_atom_site_U_iso_or_equiv
_atom_site_adp_type
_atom_site_occupancy
_atom_site_symmetry_multiplicity
_atom_site_calc_flag
_atom_site_refinement_flags
Ru1 Ru 0.810045(15) 0.702643(15) 0.685562(15) 0.01508(7) Uani 1 1 d .
P1 P 0.89415(5) 0.75793(5) 0.79559(5) 0.01854(15) Uani 1 1 d .
O1 O 1.07350(15) 0.70252(17) 0.62840(14) 0.0335(5) Uani 1 1 d .
N1 N 0.71179(16) 0.81286(15) 0.71019(16) 0.0175(4) Uani 1 1 d .
N2 N 0.79989(16) 0.81541(16) 0.84400(16) 0.0187(5) Uani 1 1 d .
H2 H 0.8026 0.8241 0.9036 0.028 Uiso 1 1 calc R
C1 C 0.8339(2) 0.53466(19) 0.7501(2) 0.0225(6) Uani 1 1 d .
C2 C 0.7425(2) 0.55931(19) 0.7960(2) 0.0219(6) Uani 1 1 d .
C3 C 0.6780(2) 0.59485(19) 0.7169(2) 0.0208(6) Uani 1 1 d .
C4 C 0.7287(2) 0.59793(19) 0.6222(2) 0.0209(6) Uani 1 1 d .
C5 C 0.8245(2) 0.56025(19) 0.6434(2) 0.0208(6) Uani 1 1 d .
C6 C 0.9177(2) 0.4741(2) 0.8012(2) 0.0313(7) Uani 1 1 d .
H6A H 0.9077 0.4615 0.8751 0.047 Uiso 1 1 calc R
H6B H 0.9800 0.5125 0.7735 0.047 Uiso 1 1 calc R
H6C H 0.9199 0.4087 0.7884 0.047 Uiso 1 1 calc R
C7 C 0.7090(2) 0.5356(2) 0.9078(2) 0.0289(7) Uani 1 1 d .
H7A H 0.7628 0.5044 0.9491 0.043 Uiso 1 1 calc R
H7B H 0.6518 0.4881 0.9264 0.043 Uiso 1 1 calc R
H7C H 0.6906 0.5989 0.9207 0.043 Uiso 1 1 calc R
C8 C 0.5713(2) 0.6150(2) 0.7345(2) 0.0306(7) Uani 1 1 d .
H8A H 0.5472 0.6570 0.6699 0.046 Uiso 1 1 calc R
H8B H 0.5630 0.6513 0.7843 0.046 Uiso 1 1 calc R
H8C H 0.5336 0.5500 0.7610 0.046 Uiso 1 1 calc R
C9 C 0.6884(2) 0.6255(2) 0.5204(2) 0.0297(7) Uani 1 1 d .
H9A H 0.6644 0.5634 0.5099 0.045 Uiso 1 1 calc R
H9B H 0.7406 0.6589 0.4664 0.045 Uiso 1 1 calc R
H9C H 0.6338 0.6721 0.5180 0.045 Uiso 1 1 calc R
C10 C 0.8984(2) 0.5340(2) 0.5691(2) 0.0294(7) Uani 1 1 d .
H10A H 0.9646 0.5333 0.5920 0.044 Uiso 1 1 calc R
H10B H 0.8971 0.5852 0.5010 0.044 Uiso 1 1 calc R
H10C H 0.8814 0.4665 0.5661 0.044 Uiso 1 1 calc R
C11 C 0.72035(19) 0.84768(18) 0.78906(19) 0.0183(5) Uani 1 1 d .
C12 C 0.6511(2) 0.9125(2) 0.8139(2) 0.0240(6) Uani 1 1 d .
H12 H 0.6583 0.9361 0.8699 0.029 Uiso 1 1 calc R
C13 C 0.5729(2) 0.9411(2) 0.7563(2) 0.0278(6) Uani 1 1 d .
H13 H 0.5245 0.9840 0.7728 0.033 Uiso 1 1 calc R
C14 C 0.5643(2) 0.9075(2) 0.6739(2) 0.0275(6) Uani 1 1 d .
H14 H 0.5109 0.9276 0.6327 0.033 Uiso 1 1 calc R
C15 C 0.63522(19) 0.8442(2) 0.6532(2) 0.0211(6) Uani 1 1 d .
H15 H 0.6299 0.8216 0.5963 0.025 Uiso 1 1 calc R
C16 C 0.92297(19) 0.7576(2) 0.56339(19) 0.0191(5) Uani 1 1 d .
C17 C 0.85024(19) 0.81237(19) 0.53391(18) 0.0182(5) Uani 1 1 d .
C18 C 0.80322(19) 0.89753(19) 0.46207(19) 0.0200(5) Uani 1 1 d .
C19 C 0.77835(19) 0.8911(2) 0.3689(2) 0.0221(6) Uani 1 1 d .
H19 H 0.7904 0.8301 0.3534 0.027 Uiso 1 1 calc R
C20 C 0.7363(2) 0.9724(2) 0.2989(2) 0.0256(6) Uani 1 1 d .
H20 H 0.7200 0.9670 0.2358 0.031 Uiso 1 1 calc R
C21 C 0.7182(2) 1.0612(2) 0.3206(2) 0.0298(7) Uani 1 1 d .
H21 H 0.6903 1.1173 0.2721 0.036 Uiso 1 1 calc R
C22 C 0.7407(2) 1.0683(2) 0.4139(2) 0.0302(7) Uani 1 1 d .
H22 H 0.7275 1.1292 0.4293 0.036 Uiso 1 1 calc R
C23 C 0.7822(2) 0.9872(2) 0.4841(2) 0.0251(6) Uani 1 1 d .
H23 H 0.7966 0.9923 0.5479 0.030 Uiso 1 1 calc R
C24 C 1.0281(2) 0.7378(2) 0.5525(2) 0.0224(6) Uani 1 1 d .
C25 C 1.0792(2) 0.76488(19) 0.4476(2) 0.0208(6) Uani 1 1 d .
C26 C 1.1821(2) 0.7672(2) 0.4368(2) 0.0277(6) Uani 1 1 d .
H26 H 1.2175 0.7477 0.4960 0.033 Uiso 1 1 calc R
C27 C 1.2330(2) 0.7978(2) 0.3406(2) 0.0331(7) Uani 1 1 d .
H27 H 1.3032 0.8003 0.3337 0.040 Uiso 1 1 calc R
C28 C 1.1816(2) 0.8247(2) 0.2547(2) 0.0332(7) Uani 1 1 d .
H28 H 1.2166 0.8476 0.1886 0.040 Uiso 1 1 calc R
C29 C 1.0797(2) 0.8184(2) 0.2644(2) 0.0328(7) Uani 1 1 d .
H29 H 1.0447 0.8342 0.2052 0.039 Uiso 1 1 calc R
C30 C 1.0285(2) 0.7891(2) 0.3607(2) 0.0268(6) Uani 1 1 d .
H30 H 0.9584 0.7855 0.3673 0.032 Uiso 1 1 calc R
C31 C 0.9351(2) 0.6586(2) 0.91010(19) 0.0235(6) Uani 1 1 d .
H31 H 0.9004 0.5940 0.9131 0.028 Uiso 1 1 calc R
C32 C 1.0454(2) 0.6388(2) 0.8952(2) 0.0321(7) Uani 1 1 d .
H32A H 1.0843 0.6944 0.9039 0.048 Uiso 1 1 calc R
H32B H 1.0616 0.6356 0.8263 0.048 Uiso 1 1 calc R
H32C H 1.0609 0.5739 0.9460 0.048 Uiso 1 1 calc R
C33 C 0.9044(2) 0.6727(2) 1.0132(2) 0.0283(6) Uani 1 1 d .
H33A H 0.9259 0.6145 1.0686 0.043 Uiso 1 1 calc R
H33B H 0.8324 0.6768 1.0219 0.043 Uiso 1 1 calc R
H33C H 0.9352 0.7358 1.0151 0.043 Uiso 1 1 calc R
C34 C 0.9935(2) 0.8579(2) 0.7565(2) 0.0253(6) Uani 1 1 d .
H34 H 1.0547 0.8274 0.7350 0.030 Uiso 1 1 calc R
C35 C 1.0175(2) 0.8990(2) 0.8418(2) 0.0327(7) Uani 1 1 d .
H35A H 1.0711 0.9507 0.8159 0.049 Uiso 1 1 calc R
H35B H 1.0381 0.8427 0.8997 0.049 Uiso 1 1 calc R
H35C H 0.9587 0.9297 0.8642 0.049 Uiso 1 1 calc R
C36 C 0.9671(2) 0.9474(2) 0.6642(2) 0.0295(7) Uani 1 1 d .
H36A H 0.9053 0.9764 0.6820 0.044 Uiso 1 1 calc R
H36B H 0.9592 0.9230 0.6066 0.044 Uiso 1 1 calc R
H36C H 1.0201 0.9999 0.6449 0.044 Uiso 1 1 calc R
C37 C 0.4789(2) 0.72021(18) 0.1135(2) 0.0203(6) Uani 1 1 d .
C38 C 0.5006(2) 0.7361(2) 0.0086(2) 0.0232(6) Uani 1 1 d .
H38 H 0.5679 0.7436 -0.0183 0.028 Uiso 1 1 calc R
C39 C 0.4287(2) 0.7414(2) -0.0578(2) 0.0257(6) Uani 1 1 d .
H39 H 0.4473 0.7528 -0.1283 0.031 Uiso 1 1 calc R
C40 C 0.3300(2) 0.7302(2) -0.0211(2) 0.0265(6) Uani 1 1 d .
H40 H 0.2801 0.7342 -0.0660 0.032 Uiso 1 1 calc R
C41 C 0.3052(2) 0.7131(2) 0.0818(2) 0.0278(6) Uani 1 1 d .
H41 H 0.2378 0.7046 0.1081 0.033 Uiso 1 1 calc R
C42 C 0.3781(2) 0.7082(2) 0.1468(2) 0.0236(6) Uani 1 1 d .
H42 H 0.3588 0.6961 0.2173 0.028 Uiso 1 1 calc R
C43 C 0.63332(19) 0.61565(19) 0.20443(19) 0.0201(6) Uani 1 1 d .
C44 C 0.62702(19) 0.54621(19) 0.1523(2) 0.0203(6) Uani 1 1 d .
H44 H 0.5844 0.5601 0.0991 0.024 Uiso 1 1 calc R
C45 C 0.6809(2) 0.4568(2) 0.1750(2) 0.0255(6) Uani 1 1 d .
H45 H 0.6738 0.4112 0.1378 0.031 Uiso 1 1 calc R
C46 C 0.7443(2) 0.4344(2) 0.2511(2) 0.0271(6) Uani 1 1 d .
H46 H 0.7801 0.3731 0.2676 0.033 Uiso 1 1 calc R
C47 C 0.7549(2) 0.5030(2) 0.3030(2) 0.0285(6) Uani 1 1 d .
H47 H 0.7995 0.4897 0.3545 0.034 Uiso 1 1 calc R
C48 C 0.7006(2) 0.5911(2) 0.2800(2) 0.0267(6) Uani 1 1 d .
H48 H 0.7092 0.6369 0.3167 0.032 Uiso 1 1 calc R
C49 C 0.6394(2) 0.82225(19) 0.12717(19) 0.0193(5) Uani 1 1 d .
C50 C 0.5978(2) 0.9184(2) 0.0842(2) 0.0220(6) Uani 1 1 d .
H50 H 0.5279 0.9226 0.0885 0.026 Uiso 1 1 calc R
C51 C 0.6543(2) 1.0076(2) 0.0357(2) 0.0250(6) Uani 1 1 d .
H51 H 0.6229 1.0708 0.0088 0.030 Uiso 1 1 calc R
C52 C 0.7564(2) 1.0040(2) 0.0266(2) 0.0261(6) Uani 1 1 d .
H52 H 0.7956 1.0644 -0.0066 0.031 Uiso 1 1 calc R
C53 C 0.8005(2) 0.9110(2) 0.0666(2) 0.0267(6) Uani 1 1 d .
H53 H 0.8704 0.9073 0.0606 0.032 Uiso 1 1 calc R
C54 C 0.7425(2) 0.8227(2) 0.1159(2) 0.0230(6) Uani 1 1 d .
H54 H 0.7746 0.7599 0.1431 0.028 Uiso 1 1 calc R
C55 C 0.52213(19) 0.72137(19) 0.29944(19) 0.0196(5) Uani 1 1 d .
C56 C 0.52724(19) 0.8066(2) 0.3319(2) 0.0199(5) Uani 1 1 d .
H56 H 0.5612 0.8667 0.2873 0.024 Uiso 1 1 calc R
C57 C 0.4847(2) 0.8073(2) 0.4268(2) 0.0239(6) Uani 1 1 d .
H57 H 0.4895 0.8672 0.4451 0.029 Uiso 1 1 calc R
C58 C 0.4356(2) 0.7211(2) 0.4941(2) 0.0240(6) Uani 1 1 d .
H58 H 0.4056 0.7212 0.5584 0.029 Uiso 1 1 calc R
C59 C 0.4310(2) 0.6344(2) 0.4661(2) 0.0246(6) Uani 1 1 d .
H59 H 0.3987 0.5740 0.5121 0.030 Uiso 1 1 calc R
C60 C 0.4731(2) 0.6350(2) 0.3714(2) 0.0243(6) Uani 1 1 d .
H60 H 0.4687 0.5743 0.3544 0.029 Uiso 1 1 calc R
B1 B 0.5686(2) 0.7197(2) 0.1859(2) 0.0206(6) Uani 1 1 d .

loop_
_atom_site_aniso_label
_atom_site_aniso_U_11
_atom_site_aniso_U_22
_atom_site_aniso_U_33
_atom_site_aniso_U_23
_atom_site_aniso_U_13
_atom_site_aniso_U_12
Ru1 0.01528(12) 0.01550(11) 0.01376(11) -0.00448(8) 0.00103(8) 0.00142(8)
P1 0.0168(4) 0.0217(3) 0.0166(3) -0.0063(3) 0.0001(3) 0.0015(3)
O1 0.0235(11) 0.0537(14) 0.0202(10) -0.0078(10) -0.0032(8) 0.0125(10)
N1 0.0181(12) 0.0158(11) 0.0173(11) -0.0048(9) 0.0014(9) 0.0008(9)
N2 0.0194(12) 0.0223(11) 0.0152(11) -0.0078(9) -0.0003(9) 0.0005(9)
C1 0.0282(16) 0.0159(13) 0.0235(14) -0.0078(11) 0.0011(11) 0.0015(11)
C2 0.0282(16) 0.0124(12) 0.0224(14) -0.0037(11) 0.0032(11) -0.0012(11)
C3 0.0238(15) 0.0138(12) 0.0247(14) -0.0078(11) 0.0041(11) -0.0048(11)
C4 0.0249(15) 0.0153(13) 0.0226(14) -0.0072(11) 0.0013(11) -0.0030(11)
C5 0.0243(15) 0.0156(13) 0.0223(14) -0.0076(11) 0.0043(11) -0.0008(11)
C6 0.0403(19) 0.0238(15) 0.0306(16) -0.0097(13) -0.0058(13) 0.0119(13)
C7 0.0400(18) 0.0217(14) 0.0216(15) -0.0053(12) 0.0071(13) -0.0016(13)
C8 0.0236(16) 0.0309(16) 0.0372(17) -0.0133(14) 0.0057(13) -0.0059(13)
C9 0.0319(17) 0.0307(16) 0.0283(16) -0.0124(13) -0.0018(13) -0.0052(13)
C10 0.0331(17) 0.0286(15) 0.0294(16) -0.0159(13) 0.0057(13) 0.0026(13)
C11 0.0212(14) 0.0139(12) 0.0162(13) -0.0014(10) 0.0032(10) -0.0039(10)
C12 0.0288(16) 0.0187(13) 0.0238(14) -0.0074(11) 0.0026(12) 0.0036(11)
C13 0.0291(17) 0.0233(14) 0.0281(15) -0.0064(12) 0.0042(12) 0.0107(12)
C14 0.0214(15) 0.0298(15) 0.0279(15) -0.0055(12) -0.0002(12) 0.0072(12)
C15 0.0203(14) 0.0223(14) 0.0192(13) -0.0050(11) -0.0016(11) -0.0006(11)
C16 0.0196(14) 0.0224(13) 0.0140(12) -0.0055(11) 0.0033(10) -0.0004(11)
C17 0.0199(14) 0.0211(13) 0.0144(12) -0.0077(11) 0.0020(10) -0.0031(11)
C18 0.0175(14) 0.0201(13) 0.0186(13) -0.0025(11) 0.0025(10) -0.0027(11)
C19 0.0197(14) 0.0239(14) 0.0212(14) -0.0060(11) 0.0007(11) -0.0024(11)
C20 0.0192(15) 0.0332(16) 0.0195(14) -0.0022(12) -0.0017(11) -0.0044(12)
C21 0.0271(17) 0.0266(15) 0.0283(16) 0.0013(12) -0.0042(12) 0.0025(12)
C22 0.0332(18) 0.0214(14) 0.0350(17) -0.0072(13) -0.0061(13) 0.0028(12)
C23 0.0255(16) 0.0263(15) 0.0248(15) -0.0101(12) -0.0024(12) 0.0003(12)
C24 0.0204(15) 0.0253(14) 0.0207(14) -0.0068(11) -0.0005(11) 0.0035(11)
C25 0.0208(15) 0.0201(13) 0.0214(14) -0.0080(11) 0.0022(11) 0.0017(11)
C26 0.0223(16) 0.0364(16) 0.0274(15) -0.0146(13) -0.0028(12) 0.0040(12)
C27 0.0222(16) 0.0453(19) 0.0325(17) -0.0165(14) 0.0084(13) -0.0012(13)
C28 0.0363(19) 0.0380(17) 0.0214(15) -0.0074(13) 0.0085(13) 0.0048(14)
C29 0.0329(18) 0.0412(18) 0.0223(15) -0.0080(13) -0.0023(13) 0.0112(14)
C30 0.0225(15) 0.0352(16) 0.0226(14) -0.0103(12) 0.0002(11) 0.0063(12)
C31 0.0244(15) 0.0278(15) 0.0170(13) -0.0056(11) -0.0030(11) 0.0075(12)
C32 0.0268(17) 0.0434(18) 0.0261(15) -0.0107(14) -0.0064(12) 0.0145(14)
C33 0.0321(17) 0.0327(16) 0.0191(14) -0.0069(12) -0.0034(12) 0.0108(13)
C34 0.0169(14) 0.0342(16) 0.0254(15) -0.0116(12) 0.0018(11) -0.0052(12)
C35 0.0292(17) 0.0404(18) 0.0306(16) -0.0149(14) -0.0010(13) -0.0086(14)
C36 0.0322(17) 0.0278(15) 0.0264(15) -0.0074(12) 0.0016(12) -0.0105(13)
C37 0.0245(15) 0.0128(12) 0.0242(14) -0.0072(11) -0.0005(11) 0.0025(11)
C38 0.0235(15) 0.0201(14) 0.0257(14) -0.0079(11) 0.0008(11) 0.0008(11)
C39 0.0339(17) 0.0232(14) 0.0220(14) -0.0100(12) -0.0030(12) 0.0017(12)
C40 0.0312(17) 0.0205(14) 0.0318(16) -0.0121(12) -0.0103(13) 0.0006(12)
C41 0.0259(16) 0.0242(15) 0.0363(17) -0.0147(13) 0.0005(13) -0.0023(12)
C42 0.0255(16) 0.0206(14) 0.0241(14) -0.0080(11) 0.0024(11) -0.0024(11)
C43 0.0205(14) 0.0188(13) 0.0181(13) -0.0040(11) 0.0049(11) -0.0005(11)
C44 0.0179(14) 0.0212(13) 0.0203(13) -0.0060(11) 0.0028(11) -0.0014(11)
C45 0.0263(16) 0.0199(14) 0.0287(15) -0.0090(12) 0.0093(12) -0.0010(11)
C46 0.0249(16) 0.0253(15) 0.0259(15) -0.0039(12) 0.0074(12) 0.0075(12)
C47 0.0272(16) 0.0354(16) 0.0203(14) -0.0056(12) -0.0021(12) 0.0071(13)
C48 0.0325(17) 0.0271(15) 0.0219(14) -0.0105(12) -0.0002(12) 0.0029(12)
C49 0.0260(15) 0.0191(13) 0.0149(12) -0.0088(11) 0.0003(11) 0.0005(11)
C50 0.0234(15) 0.0233(14) 0.0208(14) -0.0090(11) -0.0039(11) 0.0003(11)
C51 0.0362(17) 0.0216(14) 0.0186(14) -0.0080(11) -0.0045(12) -0.0005(12)
C52 0.0351(17) 0.0242(14) 0.0184(14) -0.0073(11) 0.0018(12) -0.0099(12)
C53 0.0261(16) 0.0304(15) 0.0254(15) -0.0131(12) 0.0033(12) -0.0021(12)
C54 0.0262(16) 0.0225(14) 0.0220(14) -0.0104(11) 0.0005(11) 0.0025(12)
C55 0.0182(14) 0.0204(13) 0.0197(13) -0.0055(11) -0.0041(11) 0.0043(11)
C56 0.0181(14) 0.0184(13) 0.0221(14) -0.0051(11) -0.0017(11) 0.0011(11)
C57 0.0260(16) 0.0240(14) 0.0245(14) -0.0119(12) -0.0026(12) 0.0066(12)
C58 0.0228(15) 0.0299(15) 0.0189(14) -0.0084(12) 0.0014(11) 0.0069(12)
C59 0.0238(15) 0.0241(14) 0.0222(14) -0.0035(11) 0.0017(11) -0.0015(12)
C60 0.0282(16) 0.0204(14) 0.0254(15) -0.0099(12) 0.0007(12) -0.0010(12)
B1 0.0252(17) 0.0193(15) 0.0180(15) -0.0080(12) 0.0019(12) 0.0005(13)

loop_
_atom_type_symbol
_atom_type_description
_atom_type_scat_dispersion_real
_atom_type_scat_dispersion_imag
_atom_type_scat_source
C C 0.0033 0.0016 'International Tables Vol C Tables 4.2.6.8 and 6.1.1.4'
H H 0.0000 0.0000 'International Tables Vol C Tables 4.2.6.8 and 6.1.1.4'
B B 0.0013 0.0007 'International Tables Vol C Tables 4.2.6.8 and 6.1.1.4'
N N 0.0061 0.0033 'International Tables Vol C Tables 4.2.6.8 and 6.1.1.4'
O O 0.0106 0.0060 'International Tables Vol C Tables 4.2.6.8 and 6.1.1.4'
P P 0.1023 0.0942 'International Tables Vol C Tables 4.2.6.8 and 6.1.1.4'
Ru Ru -1.2594 0.8363 'International Tables Vol C Tables 4.2.6.8 and 6.1.1.4'

loop_
_geom_angle_atom_site_label_1
_geom_angle_atom_site_label_2
_geom_angle_atom_site_label_3
_geom_angle
N1 Ru1 C16 116.21(9)
N1 Ru1 C17 86.95(9)
C16 Ru1 C17 34.01(10)
N1 Ru1 C2 101.59(9)
C16 Ru1 C2 141.80(10)
C17 Ru1 C2 155.12(10)
N1 Ru1 C5 145.59(9)
C16 Ru1 C5 82.30(10)
C17 Ru1 C5 97.65(9)
C2 Ru1 C5 62.31(10)
N1 Ru1 C1 139.13(9)
C16 Ru1 C1 104.65(10)
C17 Ru1 C1 131.15(10)
C2 Ru1 C1 37.74(10)
C5 Ru1 C1 37.07(9)
N1 Ru1 C4 109.21(9)
C16 Ru1 C4 98.09(10)
C17 Ru1 C4 92.71(10)
C2 Ru1 C4 62.43(10)
C5 Ru1 C4 36.79(10)
C1 Ru1 C4 62.09(10)
N1 Ru1 C3 87.50(9)
C16 Ru1 C3 134.66(10)
C17 Ru1 C3 121.54(10)
C2 Ru1 C3 37.20(10)
C5 Ru1 C3 60.99(10)
C1 Ru1 C3 61.76(10)
C4 Ru1 C3 36.59(9)
N1 Ru1 P1 79.62(6)
C16 Ru1 P1 93.07(7)
C17 Ru1 P1 105.38(7)
C2 Ru1 P1 99.17(8)
C5 Ru1 P1 130.61(8)
C1 Ru1 P1 99.60(8)
C4 Ru1 P1 160.46(7)
C3 Ru1 P1 130.50(7)
N2 P1 C34 102.53(12)
N2 P1 C31 104.04(11)
C34 P1 C31 105.03(13)
N2 P1 Ru1 99.36(8)
C34 P1 Ru1 125.35(9)
C31 P1 Ru1 117.14(10)
C11 N1 C15 118.1(2)
C11 N1 Ru1 120.20(17)
C15 N1 Ru1 121.47(17)
C11 N2 P1 119.35(17)
C11 N2 H2 120.3
P1 N2 H2 120.3
C5 C1 C2 107.2(2)
C5 C1 C6 122.9(2)
C2 C1 C6 128.9(2)
C5 C1 Ru1 71.58(15)
C2 C1 Ru1 70.19(14)
C6 C1 Ru1 132.7(2)
C3 C2 C1 107.2(2)
C3 C2 C7 123.1(2)
C1 C2 C7 128.8(3)
C3 C2 Ru1 73.05(15)
C1 C2 Ru1 72.06(15)
C7 C2 Ru1 128.79(18)
C2 C3 C4 109.3(2)
C2 C3 C8 124.3(2)
C4 C3 C8 126.1(3)
C2 C3 Ru1 69.75(15)
C4 C3 Ru1 71.99(15)
C8 C3 Ru1 129.08(18)
C5 C4 C3 106.9(2)
C5 C4 C9 125.2(2)
C3 C4 C9 127.6(3)
C5 C4 Ru1 70.73(15)
C3 C4 Ru1 71.42(15)
C9 C4 Ru1 127.22(18)
C4 C5 C1 109.4(2)
C4 C5 C10 125.5(2)
C1 C5 C10 124.4(2)
C4 C5 Ru1 72.48(14)
C1 C5 Ru1 71.35(14)
C10 C5 Ru1 130.44(19)
C1 C6 H6A 109.5
C1 C6 H6B 109.5
H6A C6 H6B 109.5
C1 C6 H6C 109.5
H6A C6 H6C 109.5
H6B C6 H6C 109.5
C2 C7 H7A 109.5
C2 C7 H7B 109.5
H7A C7 H7B 109.5
C2 C7 H7C 109.5
H7A C7 H7C 109.5
H7B C7 H7C 109.5
C3 C8 H8A 109.5
C3 C8 H8B 109.5
H8A C8 H8B 109.5
C3 C8 H8C 109.5
H8A C8 H8C 109.5
H8B C8 H8C 109.5
C4 C9 H9A 109.5
C4 C9 H9B 109.5
H9A C9 H9B 109.5
C4 C9 H9C 109.5
H9A C9 H9C 109.5
H9B C9 H9C 109.5
C5 C10 H10A 109.5
C5 C10 H10B 109.5
H10A C10 H10B 109.5
C5 C10 H10C 109.5
H10A C10 H10C 109.5
H10B C10 H10C 109.5
N1 C11 N2 116.3(2)
N1 C11 C12 121.8(2)
N2 C11 C12 121.8(2)
C13 C12 C11 118.8(3)
C13 C12 H12 120.6
C11 C12 H12 120.6
C12 C13 C14 120.0(2)
C12 C13 H13 120.0
C14 C13 H13 120.0
C15 C14 C13 118.4(3)
C15 C14 H14 120.8
C13 C14 H14 120.8
N1 C15 C14 122.9(2)
N1 C15 H15 118.6
C14 C15 H15 118.6
C17 C16 C24 150.3(3)
C17 C16 Ru1 75.29(17)
C24 C16 Ru1 133.30(19)
C16 C17 C18 152.8(3)
C16 C17 Ru1 70.69(16)
C18 C17 Ru1 136.33(18)
C23 C18 C19 118.3(2)
C23 C18 C17 121.3(2)
C19 C18 C17 120.3(2)
C20 C19 C18 120.9(3)
C20 C19 H19 119.6
C18 C19 H19 119.6
C21 C20 C19 120.1(3)
C21 C20 H20 119.9
C19 C20 H20 119.9
C20 C21 C22 119.8(3)
C20 C21 H21 120.1
C22 C21 H21 120.1
C23 C22 C21 120.2(3)
C23 C22 H22 119.9
C21 C22 H22 119.9
C22 C23 C18 120.6(3)
C22 C23 H23 119.7
C18 C23 H23 119.7
O1 C24 C16 120.5(2)
O1 C24 C25 121.0(2)
C16 C24 C25 118.4(2)
C30 C25 C26 119.1(2)
C30 C25 C24 122.6(2)
C26 C25 C24 118.3(2)
C27 C26 C25 120.4(3)
C27 C26 H26 119.8
C25 C26 H26 119.8
C28 C27 C26 119.8(3)
C28 C27 H27 120.1
C26 C27 H27 120.1
C27 C28 C29 120.3(3)
C27 C28 H28 119.9
C29 C28 H28 119.9
C30 C29 C28 119.9(3)
C30 C29 H29 120.0
C28 C29 H29 120.0
C25 C30 C29 120.3(3)
C25 C30 H30 119.8
C29 C30 H30 119.8
C32 C31 C33 113.1(2)
C32 C31 P1 111.19(19)
C33 C31 P1 115.91(19)
C32 C31 H31 105.2
C33 C31 H31 105.2
P1 C31 H31 105.2
C31 C32 H32A 109.5
C31 C32 H32B 109.5
H32A C32 H32B 109.5
C31 C32 H32C 109.5
H32A C32 H32C 109.5
H32B C32 H32C 109.5
C31 C33 H33A 109.5
C31 C33 H33B 109.5
H33A C33 H33B 109.5
C31 C33 H33C 109.5
H33A C33 H33C 109.5
H33B C33 H33C 109.5
C36 C34 C35 108.9(2)
C36 C34 P1 110.52(19)
C35 C34 P1 114.0(2)
C36 C34 H34 107.7
C35 C34 H34 107.7
P1 C34 H34 107.7
C34 C35 H35A 109.5
C34 C35 H35B 109.5
H35A C35 H35B 109.5
C34 C35 H35C 109.5
H35A C35 H35C 109.5
H35B C35 H35C 109.5
C34 C36 H36A 109.5
C34 C36 H36B 109.5
H36A C36 H36B 109.5
C34 C36 H36C 109.5
H36A C36 H36C 109.5
H36B C36 H36C 109.5
C42 C37 C38 114.6(2)
C42 C37 B1 125.3(2)
C38 C37 B1 120.1(2)
C39 C38 C37 123.3(3)
C39 C38 H38 118.3
C37 C38 H38 118.3
C38 C39 C40 119.8(3)
C38 C39 H39 120.1
C40 C39 H39 120.1
C41 C40 C39 118.9(3)
C41 C40 H40 120.6
C39 C40 H40 120.6
C40 C41 C42 120.5(3)
C40 C41 H41 119.8
C42 C41 H41 119.8
C41 C42 C37 123.0(3)
C41 C42 H42 118.5
C37 C42 H42 118.5
C44 C43 C48 115.1(2)
C44 C43 B1 125.6(2)
C48 C43 B1 119.4(2)
C43 C44 C45 122.7(3)
C43 C44 H44 118.7
C45 C44 H44 118.7
C46 C45 C44 120.4(3)
C46 C45 H45 119.8
C44 C45 H45 119.8
C45 C46 C47 118.8(3)
C45 C46 H46 120.6
C47 C46 H46 120.6
C46 C47 C48 120.1(3)
C46 C47 H47 119.9
C48 C47 H47 119.9
C47 C48 C43 122.9(3)
C47 C48 H48 118.6
C43 C48 H48 118.6
C54 C49 C50 114.7(2)
C54 C49 B1 124.4(2)
C50 C49 B1 120.9(2)
C51 C50 C49 123.1(3)
C51 C50 H50 118.4
C49 C50 H50 118.4
C52 C51 C50 119.9(3)
C52 C51 H51 120.0
C50 C51 H51 120.0
C51 C52 C53 119.0(3)
C51 C52 H52 120.5
C53 C52 H52 120.5
C52 C53 C54 120.1(3)
C52 C53 H53 119.9
C54 C53 H53 119.9
C49 C54 C53 123.1(3)
C49 C54 H54 118.5
C53 C54 H54 118.5
C56 C55 C60 114.7(2)
C56 C55 B1 124.0(2)
C60 C55 B1 121.3(2)
C55 C56 C57 123.0(2)
C55 C56 H56 118.5
C57 C56 H56 118.5
C58 C57 C56 120.1(2)
C58 C57 H57 119.9
C56 C57 H57 119.9
C59 C58 C57 118.7(2)
C59 C58 H58 120.6
C57 C58 H58 120.6
C58 C59 C60 120.6(3)
C58 C59 H59 119.7
C60 C59 H59 119.7
C59 C60 C55 122.9(2)
C59 C60 H60 118.5
C55 C60 H60 118.5
C49 B1 C37 107.5(2)
C49 B1 C43 110.4(2)
C37 B1 C43 110.9(2)
C49 B1 C55 110.4(2)
C37 B1 C55 110.0(2)
C43 B1 C55 107.6(2)

loop_
_geom_bond_atom_site_label_1
_geom_bond_atom_site_label_2
_geom_bond_distance
Ru1 N1 2.121(2)
Ru1 C16 2.125(3)
Ru1 C17 2.178(3)
Ru1 C2 2.213(3)
Ru1 C5 2.241(2)
Ru1 C1 2.238(3)
Ru1 C4 2.264(3)
Ru1 C3 2.257(3)
Ru1 P1 2.3057(9)
P1 N2 1.712(2)
P1 C34 1.850(3)
P1 C31 1.857(3)
O1 C24 1.228(3)
N1 C11 1.349(3)
N1 C15 1.348(3)
N2 C11 1.368(3)
N2 H2 0.8800
C1 C5 1.424(4)
C1 C2 1.440(4)
C1 C6 1.501(4)
C2 C3 1.426(4)
C2 C7 1.507(4)
C3 C4 1.419(4)
C3 C8 1.491(4)
C4 C5 1.422(4)
C4 C9 1.492(4)
C5 C10 1.507(4)
C6 H6A 0.9800
C6 H6B 0.9800
C6 H6C 0.9800
C7 H7A 0.9800
C7 H7B 0.9800
C7 H7C 0.9800
C8 H8A 0.9800
C8 H8B 0.9800
C8 H8C 0.9800
C9 H9A 0.9800
C9 H9B 0.9800
C9 H9C 0.9800
C10 H10A 0.9800
C10 H10B 0.9800
C10 H10C 0.9800
C11 C12 1.400(4)
C12 C13 1.366(4)
C12 H12 0.9500
C13 C14 1.385(4)
C13 H13 0.9500
C14 C15 1.378(4)
C14 H14 0.9500
C15 H15 0.9500
C16 C17 1.260(4)
C16 C24 1.459(4)
C17 C18 1.461(4)
C18 C23 1.399(4)
C18 C19 1.397(4)
C19 C20 1.384(4)
C19 H19 0.9500
C20 C21 1.378(4)
C20 H20 0.9500
C21 C22 1.392(4)
C21 H21 0.9500
C22 C23 1.381(4)
C22 H22 0.9500
C23 H23 0.9500
C24 C25 1.487(4)
C25 C30 1.387(4)
C25 C26 1.393(4)
C26 C27 1.383(4)
C26 H26 0.9500
C27 C28 1.381(4)
C27 H27 0.9500
C28 C29 1.382(4)
C28 H28 0.9500
C29 C30 1.386(4)
C29 H29 0.9500
C30 H30 0.9500
C31 C32 1.534(4)
C31 C33 1.532(4)
C31 H31 1.0000
C32 H32A 0.9800
C32 H32B 0.9800
C32 H32C 0.9800
C33 H33A 0.9800
C33 H33B 0.9800
C33 H33C 0.9800
C34 C36 1.531(4)
C34 C35 1.533(4)
C34 H34 1.0000
C35 H35A 0.9800
C35 H35B 0.9800
C35 H35C 0.9800
C36 H36A 0.9800
C36 H36B 0.9800
C36 H36C 0.9800
C37 C42 1.399(4)
C37 C38 1.406(4)
C37 B1 1.647(4)
C38 C39 1.387(4)
C38 H38 0.9500
C39 C40 1.384(4)
C39 H39 0.9500
C40 C41 1.381(4)
C40 H40 0.9500
C41 C42 1.386(4)
C41 H41 0.9500
C42 H42 0.9500
C43 C44 1.389(4)
C43 C48 1.410(4)
C43 B1 1.648(4)
C44 C45 1.398(4)
C44 H44 0.9500
C45 C46 1.379(4)
C45 H45 0.9500
C46 C47 1.384(4)
C46 H46 0.9500
C47 C48 1.386(4)
C47 H47 0.9500
C48 H48 0.9500
C49 C54 1.397(4)
C49 C50 1.410(4)
C49 B1 1.648(4)
C50 C51 1.391(4)
C50 H50 0.9500
C51 C52 1.385(4)
C51 H51 0.9500
C52 C53 1.384(4)
C52 H52 0.9500
C53 C54 1.395(4)
C53 H53 0.9500
C54 H54 0.9500
C55 C56 1.401(4)
C55 C60 1.406(4)
C55 B1 1.655(4)
C56 C57 1.397(4)
C56 H56 0.9500
C57 C58 1.380(4)
C57 H57 0.9500
C58 C59 1.383(4)
C58 H58 0.9500
C59 C60 1.386(4)
C59 H59 0.9500
C60 H60 0.9500

loop_
_geom_torsion_atom_site_label_1
_geom_torsion_atom_site_label_2
_geom_torsion_atom_site_label_3
_geom_torsion_atom_site_label_4
_geom_torsion
N1 Ru1 P1 N2 17.40(9)
C16 Ru1 P1 N2 133.50(10)
C17 Ru1 P1 N2 101.29(11)
C2 Ru1 P1 N2 -82.81(11)
C5 Ru1 P1 N2 -144.01(12)
C1 Ru1 P1 N2 -121.08(11)
C4 Ru1 P1 N2 -101.6(2)
C3 Ru1 P1 N2 -60.20(12)
N1 Ru1 P1 C34 -95.34(13)
C16 Ru1 P1 C34 20.76(14)
C17 Ru1 P1 C34 -11.45(14)
C2 Ru1 P1 C34 164.45(13)
C5 Ru1 P1 C34 103.25(15)
C1 Ru1 P1 C34 126.18(14)
C4 Ru1 P1 C34 145.7(2)
C3 Ru1 P1 C34 -172.94(14)
N1 Ru1 P1 C31 128.55(12)
C16 Ru1 P1 C31 -115.36(12)
C17 Ru1 P1 C31 -147.56(12)
C2 Ru1 P1 C31 28.33(12)
C5 Ru1 P1 C31 -32.87(14)
C1 Ru1 P1 C31 -9.94(12)
C4 Ru1 P1 C31 9.6(2)
C3 Ru1 P1 C31 50.94(14)
C16 Ru1 N1 C11 -104.1(2)
C17 Ru1 N1 C11 -122.0(2)
C2 Ru1 N1 C11 81.6(2)
C5 Ru1 N1 C11 138.9(2)
C1 Ru1 N1 C11 76.9(2)
C4 Ru1 N1 C11 146.16(19)
C3 Ru1 N1 C11 116.2(2)
P1 Ru1 N1 C11 -15.78(18)
C16 Ru1 N1 C15 81.0(2)
C17 Ru1 N1 C15 63.0(2)
C2 Ru1 N1 C15 -93.4(2)
C5 Ru1 N1 C15 -36.1(3)
C1 Ru1 N1 C15 -98.0(2)
C4 Ru1 N1 C15 -28.8(2)
C3 Ru1 N1 C15 -58.7(2)
P1 Ru1 N1 C15 169.3(2)
C34 P1 N2 C11 106.9(2)
C31 P1 N2 C11 -143.9(2)
Ru1 P1 N2 C11 -22.7(2)
N1 Ru1 C1 C5 124.18(17)
C16 Ru1 C1 C5 -54.85(17)
C17 Ru1 C1 C5 -30.3(2)
C2 Ru1 C1 C5 116.8(2)
C4 Ru1 C1 C5 36.65(15)
C3 Ru1 C1 C5 78.33(17)
P1 Ru1 C1 C5 -150.62(14)
N1 Ru1 C1 C2 7.4(2)
C16 Ru1 C1 C2 -171.63(15)
C17 Ru1 C1 C2 -147.05(16)
C5 Ru1 C1 C2 -116.8(2)
C4 Ru1 C1 C2 -80.13(17)
C3 Ru1 C1 C2 -38.45(15)
P1 Ru1 C1 C2 92.60(15)
N1 Ru1 C1 C6 -117.7(3)
C16 Ru1 C1 C6 63.2(3)
C17 Ru1 C1 C6 87.8(3)
C2 Ru1 C1 C6 -125.1(3)
C5 Ru1 C1 C6 118.1(3)
C4 Ru1 C1 C6 154.7(3)
C3 Ru1 C1 C6 -163.6(3)
P1 Ru1 C1 C6 -32.5(3)
C5 C1 C2 C3 2.7(3)
C6 C1 C2 C3 -165.5(3)
Ru1 C1 C2 C3 65.11(17)
C5 C1 C2 C7 171.8(3)
C6 C1 C2 C7 3.6(5)
Ru1 C1 C2 C7 -125.8(3)
C5 C1 C2 Ru1 -62.44(18)
C6 C1 C2 Ru1 129.4(3)
N1 Ru1 C2 C3 69.89(15)
C16 Ru1 C2 C3 -101.89(19)
C17 Ru1 C2 C3 -38.4(3)
C5 Ru1 C2 C3 -77.62(16)
C1 Ru1 C2 C3 -115.0(2)
C4 Ru1 C2 C3 -35.89(14)
P1 Ru1 C2 C3 151.08(13)
N1 Ru1 C2 C1 -175.06(15)
C16 Ru1 C2 C1 13.2(2)
C17 Ru1 C2 C1 76.7(3)
C5 Ru1 C2 C1 37.42(15)
C4 Ru1 C2 C1 79.16(16)
C3 Ru1 C2 C1 115.0(2)
P1 Ru1 C2 C1 -93.87(15)
N1 Ru1 C2 C7 -49.3(3)
C16 Ru1 C2 C7 138.9(2)
C17 Ru1 C2 C7 -157.6(2)
C5 Ru1 C2 C7 163.2(3)
C1 Ru1 C2 C7 125.8(3)
C4 Ru1 C2 C7 -155.1(3)
C3 Ru1 C2 C7 -119.2(3)
P1 Ru1 C2 C7 31.9(3)
C1 C2 C3 C4 -3.0(3)
C7 C2 C3 C4 -172.9(2)
Ru1 C2 C3 C4 61.43(18)
C1 C2 C3 C8 171.4(2)
C7 C2 C3 C8 1.5(4)
Ru1 C2 C3 C8 -124.2(2)
C1 C2 C3 Ru1 -64.45(18)
C7 C2 C3 Ru1 125.7(2)
N1 Ru1 C3 C2 -112.96(15)
C16 Ru1 C3 C2 121.70(17)
C17 Ru1 C3 C2 162.16(14)
C5 Ru1 C3 C2 81.46(16)
C1 Ru1 C3 C2 39.01(15)
C4 Ru1 C3 C2 119.3(2)
P1 Ru1 C3 C2 -38.88(17)
N1 Ru1 C3 C4 127.69(16)
C16 Ru1 C3 C4 2.4(2)
C17 Ru1 C3 C4 42.81(18)
C2 Ru1 C3 C4 -119.3(2)
C5 Ru1 C3 C4 -37.88(15)
C1 Ru1 C3 C4 -80.33(16)
P1 Ru1 C3 C4 -158.23(12)
N1 Ru1 C3 C8 5.4(2)
C16 Ru1 C3 C8 -119.9(2)
C17 Ru1 C3 C8 -79.5(3)
C2 Ru1 C3 C8 118.4(3)
C5 Ru1 C3 C8 -160.2(3)
C1 Ru1 C3 C8 157.4(3)
C4 Ru1 C3 C8 -122.3(3)
P1 Ru1 C3 C8 79.5(3)
C2 C3 C4 C5 2.2(3)
C8 C3 C4 C5 -172.1(2)
Ru1 C3 C4 C5 62.22(17)
C2 C3 C4 C9 176.8(2)
C8 C3 C4 C9 2.6(4)
Ru1 C3 C4 C9 -123.1(3)
C2 C3 C4 Ru1 -60.04(18)
C8 C3 C4 Ru1 125.7(3)
N1 Ru1 C4 C5 -173.12(14)
C16 Ru1 C4 C5 65.42(16)
C17 Ru1 C4 C5 99.17(16)
C2 Ru1 C4 C5 -79.79(17)
C1 Ru1 C4 C5 -36.92(15)
C3 Ru1 C4 C5 -116.3(2)
P1 Ru1 C4 C5 -58.8(3)
N1 Ru1 C4 C3 -56.84(17)
C16 Ru1 C4 C3 -178.31(16)
C17 Ru1 C4 C3 -144.56(16)
C2 Ru1 C4 C3 36.48(15)
C5 Ru1 C4 C3 116.3(2)
C1 Ru1 C4 C3 79.35(17)
P1 Ru1 C4 C3 57.5(3)
N1 Ru1 C4 C9 66.8(3)
C16 Ru1 C4 C9 -54.7(3)
C17 Ru1 C4 C9 -20.9(2)
C2 Ru1 C4 C9 160.1(3)
C5 Ru1 C4 C9 -120.1(3)
C1 Ru1 C4 C9 -157.0(3)
C3 Ru1 C4 C9 123.6(3)
P1 Ru1 C4 C9 -178.91(16)
C3 C4 C5 C1 -0.5(3)
C9 C4 C5 C1 -175.3(2)
Ru1 C4 C5 C1 62.20(18)
C3 C4 C5 C10 169.7(2)
C9 C4 C5 C10 -5.1(4)
Ru1 C4 C5 C10 -127.6(3)
C3 C4 C5 Ru1 -62.67(17)
C9 C4 C5 Ru1 122.5(3)
C2 C1 C5 C4 -1.4(3)
C6 C1 C5 C4 167.7(2)
Ru1 C1 C5 C4 -62.90(18)
C2 C1 C5 C10 -171.7(2)
C6 C1 C5 C10 -2.7(4)
Ru1 C1 C5 C10 126.8(3)
C2 C1 C5 Ru1 61.53(17)
C6 C1 C5 Ru1 -129.4(3)
N1 Ru1 C5 C4 11.6(2)
C16 Ru1 C5 C4 -114.70(16)
C17 Ru1 C5 C4 -84.25(16)
C2 Ru1 C5 C4 80.16(17)
C1 Ru1 C5 C4 118.3(2)
C3 Ru1 C5 C4 37.68(15)
P1 Ru1 C5 C4 157.85(12)
N1 Ru1 C5 C1 -106.7(2)
C16 Ru1 C5 C1 127.03(17)
C17 Ru1 C5 C1 157.48(16)
C2 Ru1 C5 C1 -38.11(16)
C4 Ru1 C5 C1 -118.3(2)
C3 Ru1 C5 C1 -80.59(17)
P1 Ru1 C5 C1 39.59(19)
N1 Ru1 C5 C10 133.6(2)
C16 Ru1 C5 C10 7.4(3)
C17 Ru1 C5 C10 37.8(3)
C2 Ru1 C5 C10 -157.8(3)
C1 Ru1 C5 C10 -119.7(3)
C4 Ru1 C5 C10 122.1(3)
C3 Ru1 C5 C10 159.7(3)
P1 Ru1 C5 C10 -80.1(3)
C15 N1 C11 N2 -179.0(2)
Ru1 N1 C11 N2 5.9(3)
C15 N1 C11 C12 1.6(4)
Ru1 N1 C11 C12 -173.46(19)
P1 N2 C11 N1 13.5(3)
P1 N2 C11 C12 -167.1(2)
N1 C11 C12 C13 -0.1(4)
N2 C11 C12 C13 -179.5(2)
C11 C12 C13 C14 -1.1(4)
C12 C13 C14 C15 0.9(4)
C11 N1 C15 C14 -1.9(4)
Ru1 N1 C15 C14 173.1(2)
C13 C14 C15 N1 0.7(4)
N1 Ru1 C16 C17 -33.34(19)
C2 Ru1 C16 C17 137.67(18)
C5 Ru1 C16 C17 116.13(17)
C1 Ru1 C16 C17 145.95(16)
C4 Ru1 C16 C17 82.79(17)
C3 Ru1 C16 C17 81.4(2)
P1 Ru1 C16 C17 -113.29(15)
N1 Ru1 C16 C24 137.4(2)
C17 Ru1 C16 C24 170.7(4)
C2 Ru1 C16 C24 -51.6(3)
C5 Ru1 C16 C24 -73.2(3)
C1 Ru1 C16 C24 -43.3(3)
C4 Ru1 C16 C24 -106.5(3)
C3 Ru1 C16 C24 -107.9(3)
P1 Ru1 C16 C24 57.4(2)
C24 C16 C17 C18 8.0(9)
Ru1 C16 C17 C18 174.2(5)
C24 C16 C17 Ru1 -166.3(5)
N1 Ru1 C17 C16 150.41(17)
C2 Ru1 C17 C16 -98.3(3)
C5 Ru1 C17 C16 -63.86(17)
C1 Ru1 C17 C16 -46.0(2)
C4 Ru1 C17 C16 -100.48(17)
C3 Ru1 C17 C16 -124.41(17)
P1 Ru1 C17 C16 72.04(16)
N1 Ru1 C17 C18 -25.8(3)
C16 Ru1 C17 C18 -176.2(4)
C2 Ru1 C17 C18 85.5(3)
C5 Ru1 C17 C18 120.0(3)
C1 Ru1 C17 C18 137.8(2)
C4 Ru1 C17 C18 83.3(3)
C3 Ru1 C17 C18 59.4(3)
P1 Ru1 C17 C18 -104.1(3)
C16 C17 C18 C23 -105.0(6)
Ru1 C17 C18 C23 67.2(4)
C16 C17 C18 C19 74.9(6)
Ru1 C17 C18 C19 -113.0(3)
C23 C18 C19 C20 1.7(4)
C17 C18 C19 C20 -178.1(2)
C18 C19 C20 C21 -0.2(4)
C19 C20 C21 C22 -1.0(4)
C20 C21 C22 C23 0.7(5)
C21 C22 C23 C18 0.8(4)
C19 C18 C23 C22 -2.0(4)
C17 C18 C23 C22 177.9(3)
C17 C16 C24 O1 141.4(5)
Ru1 C16 C24 O1 -20.2(4)
C17 C16 C24 C25 -36.5(6)
Ru1 C16 C24 C25 161.9(2)
O1 C24 C25 C30 169.3(3)
C16 C24 C25 C30 -12.9(4)
O1 C24 C25 C26 -11.6(4)
C16 C24 C25 C26 166.2(2)
C30 C25 C26 C27 2.9(4)
C24 C25 C26 C27 -176.2(3)
C25 C26 C27 C28 -1.0(4)
C26 C27 C28 C29 -1.8(5)
C27 C28 C29 C30 2.7(5)
C26 C25 C30 C29 -2.1(4)
C24 C25 C30 C29 177.0(3)
C28 C29 C30 C25 -0.7(4)
N2 P1 C31 C32 -149.79(19)
C34 P1 C31 C32 -42.4(2)
Ru1 P1 C31 C32 101.8(2)
N2 P1 C31 C33 -18.7(2)
C34 P1 C31 C33 88.6(2)
Ru1 P1 C31 C33 -127.2(2)
N2 P1 C34 C36 -69.4(2)
C31 P1 C34 C36 -177.89(19)
Ru1 P1 C34 C36 41.8(2)
N2 P1 C34 C35 53.7(2)
C31 P1 C34 C35 -54.8(2)
Ru1 P1 C34 C35 164.88(17)
C42 C37 C38 C39 1.1(4)
B1 C37 C38 C39 -177.5(2)
C37 C38 C39 C40 -0.4(4)
C38 C39 C40 C41 -0.5(4)
C39 C40 C41 C42 0.6(4)
C40 C41 C42 C37 0.2(4)
C38 C37 C42 C41 -1.0(4)
B1 C37 C42 C41 177.5(2)
C48 C43 C44 C45 2.0(4)
B1 C43 C44 C45 -177.0(2)
C43 C44 C45 C46 -0.6(4)
C44 C45 C46 C47 -1.2(4)
C45 C46 C47 C48 1.6(4)
C46 C47 C48 C43 -0.1(4)
C44 C43 C48 C47 -1.6(4)
B1 C43 C48 C47 177.4(3)
C54 C49 C50 C51 -1.0(4)
B1 C49 C50 C51 178.7(2)
C49 C50 C51 C52 1.0(4)
C50 C51 C52 C53 -0.2(4)
C51 C52 C53 C54 -0.4(4)
C50 C49 C54 C53 0.3(4)
B1 C49 C54 C53 -179.3(2)
C52 C53 C54 C49 0.4(4)
C60 C55 C56 C57 -1.8(4)
B1 C55 C56 C57 177.8(2)
C55 C56 C57 C58 0.7(4)
C56 C57 C58 C59 1.0(4)
C57 C58 C59 C60 -1.3(4)
C58 C59 C60 C55 0.1(4)
C56 C55 C60 C59 1.5(4)
B1 C55 C60 C59 -178.2(3)
C54 C49 B1 C37 -134.6(2)
C50 C49 B1 C37 45.7(3)
C54 C49 B1 C43 -13.5(3)
C50 C49 B1 C43 166.8(2)
C54 C49 B1 C55 105.3(3)
C50 C49 B1 C55 -74.4(3)
C42 C37 B1 C49 -129.3(3)
C38 C37 B1 C49 49.1(3)
C42 C37 B1 C43 109.9(3)
C38 C37 B1 C43 -71.7(3)
C42 C37 B1 C55 -9.0(3)
C38 C37 B1 C55 169.4(2)
C44 C43 B1 C49 -107.8(3)
C48 C43 B1 C49 73.3(3)
C44 C43 B1 C37 11.3(4)
C48 C43 B1 C37 -167.6(2)
C44 C43 B1 C55 131.6(3)
C48 C43 B1 C55 -47.3(3)
C56 C55 B1 C49 11.2(4)
C60 C55 B1 C49 -169.2(2)
C56 C55 B1 C37 -107.3(3)
C60 C55 B1 C37 72.3(3)
C56 C55 B1 C43 131.8(3)
C60 C55 B1 C43 -48.6(3)
